data_7720005
loop_
_publ_author_name
'Blom, Burgert'
'Prince, Sharon'
'Roufosse, Basile'
'Brice, Thomas'
'Papaldo, Marco'
'Macharia, Lucy'
'Serala, Karabo'
'Mlaza, Vuyo'
'Medupe, Thato'
'Marschner, Christoph'
'Cleij, Thomas'

_publ_section_title
;
 Mono- and Bimetallic Homo- and Heterodinuclear Pd and Pt Complexes
 Bridged by Diphosphines: Synthesis, Characterisation and Cytotoxicity
;
_journal_name_full 'Dalton Transactions'
_journal_paper_doi 10.1039/D5DT02044A
_journal_year 2026
_chemical_formula_moiety 'C26 H24 Cl P2 Pd, C H2 Cl2, C F3 O3 S'
_chemical_formula_sum 'C28 H26 Cl3 F3 O3 P2 Pd S'
_chemical_formula_weight 774.298
_space_group_crystal_system triclinic
_space_group_IT_number 2
_space_group_name_Hall '-P 1'
_space_group_name_H-M_alt 'P -1'
_symmetry_Int_Tables_number 2
_atom_sites_solution_primary dual
_audit_creation_date 2024-09-24
_audit_creation_method
;
Olex2 1.5-ac6-020
(compiled 2024.02.14 svn.r2f8d729c for Rigaku Oxford Diffraction, GUI svn.r6966)
;
_audit_update_record
;
2025-07-07 deposited with the CCDC.	2025-12-05 downloaded from the CCDC.
;
_cell_angle_alpha 117.4073(7)
_cell_angle_beta 104.6035(6)
_cell_angle_gamma 95.7305(5)
_cell_formula_units_Z 2
_cell_length_a 10.12541(6)
_cell_length_b 13.02540(9)
_cell_length_c 13.97395(11)
_cell_measurement_reflns_used 33738
_cell_measurement_temperature 99.99(10)
_cell_measurement_theta_max 77.4310
_cell_measurement_theta_min 3.7750
_cell_volume 1532.45(2)
_computing_cell_refinement 'CrysAlisPro 1.171.43.106a (Rigaku OD, 2024)'
_computing_data_collection 'CrysAlisPro 1.171.43.106a (Rigaku OD, 2024)'
_computing_data_reduction 'CrysAlisPro 1.171.43.106a (Rigaku OD, 2024)'
_computing_molecular_graphics 'Olex2 1.5-ac6-020 (Dolomanov et al., 2009)'
_computing_publication_material 'Olex2 1.5-ac6-020 (Dolomanov et al., 2009)'
_computing_structure_refinement 'olex2.refine 1.5-ac6-020 (Bourhis et al., 2015)'
_computing_structure_solution 'SHELXT  (Sheldrick, 2015)'
_diffrn_ambient_environment N~2~
_diffrn_ambient_temperature 99.99(10)
_diffrn_detector 'Hybrid Pixel Array Detector'
_diffrn_detector_area_resol_mean 10.0000
_diffrn_detector_type 'HyPix-Arc 100'
_diffrn_measured_fraction_theta_full 0.9995
_diffrn_measured_fraction_theta_max 0.9868
_diffrn_measurement_details
;
List of Runs (angles in degrees, time in seconds):

  # Type    Start    End  Width  t~exp~   \w     \q     \k     \f   Frames
#--------------------------------------------------------------------------
  1  \w    -61.00  -1.00   0.50    0.05    --  -54.67  57.00 150.00  120
  2  \w    -49.00 -15.00   0.50    0.05    --  -54.67  46.00  82.00   68
  3  \w    -65.00  -5.00   0.50    0.05    --  -76.64  57.00  30.00  120
  4  \w   -125.00 -12.00   0.50    0.05    --  -76.64   0.00   0.00  226
  5  \w    -40.00 -14.00   0.50    0.05    --  -54.67  38.00 -90.00   52
  6  \w     -6.00  19.00   0.50    0.05    --  -54.67  38.00 -90.00   50
  7  \w     -3.00  22.00   0.50    0.05    --   20.00  79.00  59.48   50
  8  \w     16.00  42.00   0.50    0.05    --   32.00  63.00  86.57   52
  9  \w     23.00  49.00   0.50    0.05    --   36.00  60.00  20.95   52
 10  \w     25.00  51.00   0.50    0.05    --   40.00  59.00 110.35   52
 11  \w     25.00  50.00   0.50    0.05    --   40.00  59.00  -9.59   50
 12  \w     16.00  41.00   0.50    0.05    --   32.00  64.00 -72.18   50
 13  \w      6.00  31.00   0.50    0.05    --   24.00  71.00-173.77   50
 14  \w     16.00  41.00   0.50    0.05    --   32.00  64.00-105.74   50
 15  \w     25.00  50.00   0.50    0.05    --   40.00  58.00 153.12   50
 16  \w     88.00 125.00   0.50    0.05    --  101.05  19.00 150.00   74
 17  \w    104.00 150.00   0.50    0.05    --  101.05  77.00  60.00   92
 18  \w    101.00 166.00   0.50    0.05    --  101.05  77.00  30.00  130
 19  \w    141.00 167.00   0.50    0.05    --  101.05  57.00 150.00   52
 20  \w    108.00 152.00   0.50    0.05    --  101.05  77.00 -60.00   88
 21  \w    102.00 161.00   0.50    0.05    --  101.05  77.00 -90.00  118
 22  \w     90.00 124.00   0.50    0.05    --  101.05  57.00-150.00   68
 23  \w    120.00 146.00   0.50    0.05    --  101.05  77.00-180.00   52
 24  \w     89.00 118.00   0.50    0.05    --  101.05  57.00-180.00   58
 25  \w    148.00 174.00   0.50    0.05    --  101.05  57.00 -60.00   52
 26  \w    122.00 163.00   0.50    0.05    --  101.05  57.00   0.00   82
 27  \w     89.00 119.00   0.50    0.05    --  101.05  57.00   0.00   60
 28  \w     88.00 120.00   0.50    0.05    --  101.05  57.00 120.00   64
 29  \w     87.00 113.00   0.50    0.05    --  101.05  57.00  90.00   52
 30  \w     95.00 121.00   0.50    0.05    --  101.05  57.00 150.00   52
 31  \w    144.00 170.00   0.50    0.05    --  101.05  57.00  90.00   52
 32  \w     88.00 136.00   0.50    0.05    --  101.05  57.00  30.00   96
 33  \w     87.00 113.00   0.50    0.05    --  101.05  57.00  60.00   52
 34  \w    133.00 165.00   0.50    0.05    --  101.05  57.00 -30.00   64
 35  \w     87.00 120.00   0.50    0.05    --  101.05  57.00 -60.00   66
 36  \w     87.00 112.00   0.50    0.05    --  101.05  57.00 -30.00   50
 37  \w     89.00 122.00   0.50    0.05    --  101.05  57.00 -90.00   66
 38  \w    131.00 167.00   0.50    0.05    --  101.05  57.00-120.00   72
 39  \w    127.00 164.00   0.50    0.05    --  101.05  57.00-150.00   74
 40  \w     87.00 125.00   0.50    0.05    --  101.05  57.00-120.00   76
 41  \w     91.00 117.00   0.50    0.05    --   53.17  56.00 -65.18   52
 42  \w     42.00  67.00   0.50    0.05    --   53.17  56.00 -42.67   50
 43  \w     39.00  65.00   0.50    0.05    --   53.17  56.00 -65.18   52
 44  \w     39.00  65.00   0.50    0.05    --   53.17  55.00 -10.53   52
 45  \w     41.00  67.00   0.50    0.05    --   53.17  55.00  43.65   52
 46  \w     40.00  68.00   0.50    0.05    --   52.00  57.00  60.86   56
 47  \w     41.00  68.00   0.50    0.05    --   52.00  57.00 164.81   54
 48  \w    124.00 170.00   0.50    0.05    --  101.05  57.00 120.00   92
 49  \w     91.00 136.00   0.50    0.05    --  101.05  38.00   0.00   90
 50  \w     89.00 176.00   0.50    0.05    --  101.05  38.00-180.00  174
 51  \w     26.00  51.00   0.50    0.05    --  101.05 -46.00 -66.00   50
 52  \w     34.00  60.00   0.50    0.05    --  101.05 -57.00-180.00   52
 53  \w     35.00  67.00   0.50    0.05    --  101.05 -77.00 -90.00   64
 54  \w     28.00  53.00   0.50    0.05    --  101.05 -57.00 -90.00   50
 55  \w     31.00  63.00   0.50    0.05    --  101.05 -57.00   0.00   64
 56  \w     28.00  54.00   0.50    0.05    --  101.05 -57.00 -30.00   52
 57  \w    -31.00   0.00   0.50    0.05    --    8.00 105.00 -30.77   62
 58  \w     39.00  65.00   0.50    0.05    --  101.05 -57.00 120.00   52
 59  \w     41.00  73.00   0.50    0.05    --  101.05 -77.00 120.00   64
 60  \w     33.00  62.00   0.50    0.05    --  101.05 -57.00  30.00   58
 61  \w     45.00  83.00   0.50    0.05    --  101.05 -99.00   0.00   76
 62  \w     66.00 111.00   0.50    0.05    --  101.05-125.00 -60.00   90
 63  \w     37.00  77.00   0.50    0.05    --  101.05-125.00 -90.00   80
 64  \w     39.00  94.00   0.50    0.05    --   53.17-125.00-120.00  110
 65  \w     36.00  98.00   0.50    0.05    --   53.17-125.00 -30.00  124
 66  \w     66.00  94.00   0.50    0.05    --  101.05-125.00  90.00   56
 67  \w     34.00  60.00   0.50    0.05    --  101.05-125.00  90.00   52
 68  \w     34.00  63.00   0.50    0.05    --  101.05-125.00 150.00   58
 69  \w     76.00 105.00   0.50    0.05    --  101.05 -99.00 120.00   58
 70  \w     34.00 103.00   0.50    0.05    --   53.17-125.00 120.00  138
 71  \w     65.00 106.00   0.50    0.05    --  101.05 -99.00  30.00   82
 72  \w     36.00  75.00   0.50    0.05    --  101.05 -99.00  90.00   78
 73  \w     48.00  74.00   0.50    0.05    --  101.05 -99.00 120.00   52
 74  \w     79.00 105.00   0.50    0.05    --  101.05 -99.00  90.00   52
 75  \w     37.00 106.00   0.50    0.05    --  101.05 -99.00 -30.00  138
 76  \w     64.00 102.00   0.50    0.05    --  101.05 -99.00 -60.00   76
 77  \w     37.00 105.00   0.50    0.05    --  101.05 -99.00-150.00  136
 78  \w     53.00 105.00   0.50    0.05    --  101.05 -99.00-180.00  104
 79  \w    -46.00 -21.00   0.50    0.05    --  -36.00 -62.00  90.75   50
 80  \w    -91.00 -65.00   0.50    0.05    --  -80.00 -56.00 177.91   52
 81  \w    -66.00 -38.00   0.50    0.05    --  -52.00 -56.00 166.80   56
 82  \w    -91.00 -65.00   0.50    0.05    --  -80.00 -56.00  86.80   52
 83  \w    -92.00 -66.00   0.50    0.05    --  -80.00 -56.00 -23.88   52
 84  \w    -84.00 -58.00   0.50    0.05    --  -72.00 -55.00   7.51   52
 85  \w    -75.00 -50.00   0.50    0.05    --  -64.00 -55.00  44.83   50
 86  \w    -95.00 -70.00   0.50    0.05    --  -84.25 -55.00  41.47   50
 87  \w   -119.00 -87.00   0.50    0.05    --  -54.67 -57.00 -30.00   64
 88  \w   -149.00-123.00   0.50    0.05    --  -84.25 -55.00  41.47   52
 89  \w   -105.00 -67.00   0.50    0.05    --  -80.00 -55.00 -71.95   76
 90  \w    -91.00 -65.00   0.50    0.05    --  -80.00 -56.00-122.16   52
 91  \w   -118.00 -82.00   0.50    0.05    --  -54.67 -57.00-180.00   72
 92  \w   -105.00 -70.00   0.50    0.05    --  -84.25 -55.00-143.54   70
 93  \w    -98.00 -72.00   0.50    0.05    --  -84.25 -55.00 -47.47   52
 94  \w    -88.00 -62.00   0.50    0.05    --  -76.00 -54.00 -51.18   52
 95  \w    -91.00 -66.00   0.50    0.05    --  -80.00 -54.00   1.57   50
 96  \w    -64.00 -38.00   0.50    0.05    --  -52.00 -54.00 134.86   52
 97  \w    -95.00 -70.00   0.50    0.05    --  -84.25 -55.00 103.36   50
 98  \w    -97.00 -71.00   0.50    0.05    --  -84.25 -55.00  68.44   52
 99  \w   -138.00-102.00   0.50    0.05    --  -84.25 -54.00  -0.50   72
100  \w    -74.00 -41.00   0.50    0.05    --  -52.00 -54.00 -83.25   66
101  \w   -111.00 -70.00   0.50    0.05    --  -84.25 -54.00-165.40   82
102  \w   -157.00-103.00   0.50    0.05    --  -84.25 -53.00 -96.42  108
103  \w    -76.00 -50.00   0.50    0.05    --  -64.00 -53.00-159.11   52
104  \w    -79.00 -54.00   0.50    0.05    --  -68.00 -53.00-111.44   50
105  \w    -95.00 -70.00   0.50    0.05    --  -84.25 -54.00  -0.50   50
106  \w    -97.00 -70.00   0.50    0.05    --  -84.25 -53.00 -96.42   54
107  \w    -79.00 -54.00   0.50    0.05    --  -68.00 -54.00  99.88   50
108  \w    -89.00 -63.00   0.50    0.05    --  -76.00 -52.00  38.38   52
109  \w   -102.00 -73.00   0.50    0.05    --  -84.25 -50.00 123.82   58
110  \w    -95.00 -70.00   0.50    0.05    --  -84.25 -53.00 154.79   50
111  \w   -104.00 -70.00   0.50    0.05    --  -84.25 -54.00 143.45   68
112  \w   -150.00-121.00   0.50    0.05    --  -84.25 -53.00 154.79   58
;
_diffrn_measurement_device 'four-circle diffractometer'
_diffrn_measurement_device_type 'XtaLAB Synergy, Dualflex, HyPix-Arc 100'
_diffrn_measurement_method '\w scans'
_diffrn_orient_matrix_type 'CrysAlisPro convention (1999,Acta A55,543-557)'
_diffrn_orient_matrix_UB_11 -0.0945836000
_diffrn_orient_matrix_UB_12 0.0369279000
_diffrn_orient_matrix_UB_13 0.0747437000
_diffrn_orient_matrix_UB_21 0.0240992000
_diffrn_orient_matrix_UB_22 0.1239233000
_diffrn_orient_matrix_UB_23 0.0104170000
_diffrn_orient_matrix_UB_31 -0.1298476000
_diffrn_orient_matrix_UB_32 -0.0471768000
_diffrn_orient_matrix_UB_33 -0.1082061000
_diffrn_radiation_monochromator mirror
_diffrn_radiation_probe x-ray
_diffrn_radiation_type 'Cu K\a'
_diffrn_radiation_wavelength 1.54184
_diffrn_reflns_av_R_equivalents 0.0533
_diffrn_reflns_av_unetI/netI 0.0246
_diffrn_reflns_Laue_measured_fraction_full 0.9995
_diffrn_reflns_Laue_measured_fraction_max 0.9868
_diffrn_reflns_limit_h_max 12
_diffrn_reflns_limit_h_min -12
_diffrn_reflns_limit_k_max 16
_diffrn_reflns_limit_k_min -16
_diffrn_reflns_limit_l_max 17
_diffrn_reflns_limit_l_min -17
_diffrn_reflns_number 47101
_diffrn_reflns_point_group_measured_fraction_full 0.9995
_diffrn_reflns_point_group_measured_fraction_max 0.9868
_diffrn_reflns_theta_full 67.6840
_diffrn_reflns_theta_max 77.54
_diffrn_reflns_theta_min 3.79
_diffrn_source 'micro-focus sealed X-ray tube'
_diffrn_source_type 'PhotonJet (Cu) X-ray Source'
_exptl_absorpt_coefficient_mu 9.344
_exptl_absorpt_correction_T_max 1.00000
_exptl_absorpt_correction_T_min 0.34731
_exptl_absorpt_correction_type multi-scan
_exptl_absorpt_process_details
;
CrysAlisPro 1.171.43.106a (Rigaku Oxford Diffraction, 2024)
Empirical absorption correction using spherical harmonics,
implemented in SCALE3 ABSPACK scaling algorithm.
;
_exptl_crystal_colour colourless
_exptl_crystal_colour_primary colourless
_exptl_crystal_density_diffrn 1.678
_exptl_crystal_description block
_exptl_crystal_F_000 782.760
_exptl_crystal_size_max 0.3
_exptl_crystal_size_mid 0.21
_exptl_crystal_size_min 0.11
_refine_diff_density_max 0.8015
_refine_diff_density_min -1.2292
_refine_diff_density_rms 0.0934
_refine_ls_d_res_high 0.7895
_refine_ls_d_res_low 11.6777
_refine_ls_extinction_coef 0.00130(9)
_refine_ls_extinction_expression Fc^*^=kFc[1+0.001xFc^2^\l^3^/sin(2\q)]^-1/4^
_refine_ls_goodness_of_fit_ref 1.0352
_refine_ls_matrix_type full
_refine_ls_number_constraints 49
_refine_ls_number_parameters 371
_refine_ls_number_reflns 6435
_refine_ls_number_restraints 0
_refine_ls_restrained_S_all 1.0352
_refine_ls_R_factor_all 0.0299
_refine_ls_R_factor_gt 0.0297
_refine_ls_shift/su_max 0.0007
_refine_ls_shift/su_mean 0.0001
_refine_ls_structure_factor_coef Fsqd
_refine_ls_weighting_details 'w=1/[\s^2^(Fo^2^)+(0.0366P)^2^+2.5404P] where P=(Fo^2^+2Fc^2^)/3'
_refine_ls_weighting_scheme calc
_refine_ls_wR_factor_gt 0.0737
_refine_ls_wR_factor_ref 0.0739
_reflns_Friedel_coverage 0.0
_reflns_limit_h_max 12
_reflns_limit_h_min -12
_reflns_limit_k_max 14
_reflns_limit_k_min -16
_reflns_limit_l_max 17
_reflns_limit_l_min 0
_reflns_number_gt 6384
_reflns_number_total 6435
_reflns_threshold_expression I>=2u(I)
_cod_data_source_file d5dt02044a2.cif
_cod_data_source_block chm_8_Cu_auto
_cod_database_code 7720005
_chemical_oxdiff_formula C20H20PdClSO3F3P2
_olex2_refinement_description
;
1. Fixed Uiso
 At 1.2 times of:
  All C(H) groups, All C(H,H) groups
2.a Secondary CH2 refined with riding coordinates:
 C13(H13a,H13b), C14(H14a,H14b), C41(H41a,H41b)
2.b Aromatic/amide H refined with riding coordinates:
 C6(H6), C12(H12), C30(H30), C2(H2), C3(H3), C23(H23), C28(H28), C22(H22),
 C26(H26), C5(H5), C11(H11), C31(H31), C4(H4), C8(H8), C24(H24), C25(H25),
 C32(H32), C29(H29), C10(H10), C9(H9)
;
_olex2_submission_original_sample_id chm_8_Cu
_olex2_submission_special_instructions 'No special instructions were received'
_oxdiff_exptl_absorpt_empirical_details
;
Empirical correction (ABSPACK) includes:
- Absorption correction using spherical harmonics
- Frame scaling
;
_oxdiff_exptl_absorpt_empirical_full_max 1.825
_oxdiff_exptl_absorpt_empirical_full_min 0.644

loop_
_space_group_symop_id
_space_group_symop_operation_xyz
1 x,y,z
2 -x,-y,-z

loop_
_atom_site_label
_atom_site_type_symbol
_atom_site_fract_x
_atom_site_fract_y
_atom_site_fract_z
_atom_site_U_iso_or_equiv
_atom_site_adp_type
_atom_site_occupancy
Pd1 Pd 0.905104(15) 0.855132(12) 0.895723(12) 0.00934(6) Uani 1.000000
Cl1 Cl 1.14950(5) 0.96134(4) 0.98923(5) 0.01540(12) Uani 1.000000
P1 P 0.67758(6) 0.76011(5) 0.80706(5) 0.01007(11) Uani 1.000000
P2 P 0.94206(6) 0.67544(5) 0.79160(5) 0.01012(11) Uani 1.000000
C1 C 0.6157(2) 0.71148(19) 0.89274(19) 0.0112(4) Uani 1.000000
C2 C 0.4849(3) 0.6303(2) 0.8456(2) 0.0172(5) Uani 1.000000
H2 H 0.4301(3) 0.5985(2) 0.7675(2) 0.0207(6) Uiso 1.000000
C3 C 0.4355(3) 0.5962(2) 0.9131(2) 0.0238(5) Uani 1.000000
H3 H 0.3463(3) 0.5412(2) 0.8814(2) 0.0285(7) Uiso 1.000000
C4 C 0.5160(3) 0.6424(2) 1.0273(2) 0.0196(5) Uani 1.000000
H4 H 0.4811(3) 0.6193(2) 1.0734(2) 0.0235(6) Uiso 1.000000
C5 C 0.6466(3) 0.7216(2) 1.0739(2) 0.0166(5) Uani 1.000000
H5 H 0.7017(3) 0.7521(2) 1.1517(2) 0.0200(6) Uiso 1.000000
C6 C 0.6973(2) 0.7567(2) 1.00706(19) 0.0142(4) Uani 1.000000
H6 H 0.7870(2) 0.8111(2) 1.03893(19) 0.0171(5) Uiso 1.000000
C7 C 0.5679(2) 0.84945(19) 0.77797(19) 0.0130(4) Uani 1.000000
C8 C 0.5855(3) 0.8844(2) 0.7002(2) 0.0186(5) Uani 1.000000
H8 H 0.6519(3) 0.8586(2) 0.6625(2) 0.0223(6) Uiso 1.000000
C9 C 0.5058(3) 0.9566(2) 0.6782(2) 0.0255(6) Uani 1.000000
H9 H 0.5168(3) 0.9799(2) 0.6250(2) 0.0306(7) Uiso 1.000000
C10 C 0.4097(3) 0.9948(2) 0.7343(2) 0.0264(6) Uani 1.000000
H10 H 0.3549(3) 1.0440(2) 0.7189(2) 0.0317(7) Uiso 1.000000
C11 C 0.3932(3) 0.9616(2) 0.8128(2) 0.0244(5) Uani 1.000000
H11 H 0.3277(3) 0.9885(2) 0.8512(2) 0.0293(7) Uiso 1.000000
C12 C 0.4723(3) 0.8889(2) 0.8350(2) 0.0170(5) Uani 1.000000
H12 H 0.4613(3) 0.8663(2) 0.8887(2) 0.0204(6) Uiso 1.000000
C13 C 0.7713(2) 0.5653(2) 0.7003(2) 0.0140(4) Uani 1.000000
H13a H 0.7801(2) 0.5033(2) 0.6286(2) 0.0167(5) Uiso 1.000000
H13b H 0.7427(2) 0.5258(2) 0.7405(2) 0.0167(5) Uiso 1.000000
C14 C 0.6590(2) 0.6270(2) 0.67219(19) 0.0136(4) Uani 1.000000
H14a H 0.5636(2) 0.5731(2) 0.63911(19) 0.0163(5) Uiso 1.000000
H14b H 0.6737(2) 0.6495(2) 0.61627(19) 0.0163(5) Uiso 1.000000
C21 C 1.0342(2) 0.6140(2) 0.87316(19) 0.0128(4) Uani 1.000000
C22 C 1.1129(3) 0.6876(2) 0.9895(2) 0.0153(4) Uani 1.000000
H22 H 1.1201(3) 0.7710(2) 1.0258(2) 0.0183(5) Uiso 1.000000
C23 C 1.1806(3) 0.6389(2) 1.0520(2) 0.0181(5) Uani 1.000000
H23 H 1.2337(3) 0.6891(2) 1.1310(2) 0.0218(6) Uiso 1.000000
C24 C 1.1709(3) 0.5168(2) 0.9991(2) 0.0177(5) Uani 1.000000
H24 H 1.2174(3) 0.4837(2) 1.0420(2) 0.0213(6) Uiso 1.000000
C25 C 1.0930(3) 0.4433(2) 0.8835(2) 0.0168(5) Uani 1.000000
H25 H 1.0869(3) 0.3600(2) 0.8475(2) 0.0202(6) Uiso 1.000000
C26 C 1.0242(2) 0.4907(2) 0.8204(2) 0.0150(4) Uani 1.000000
H26 H 0.9703(2) 0.4399(2) 0.7415(2) 0.0180(5) Uiso 1.000000
C27 C 1.0358(2) 0.68062(19) 0.69884(18) 0.0115(4) Uani 1.000000
C28 C 1.0099(3) 0.7571(2) 0.6557(2) 0.0177(5) Uani 1.000000
H28 H 0.9463(3) 0.8055(2) 0.6765(2) 0.0213(6) Uiso 1.000000
C29 C 1.0773(3) 0.7623(2) 0.5824(2) 0.0215(5) Uani 1.000000
H29 H 1.0583(3) 0.8133(2) 0.5520(2) 0.0258(6) Uiso 1.000000
C30 C 1.1720(3) 0.6936(2) 0.5534(2) 0.0179(5) Uani 1.000000
H30 H 1.2203(3) 0.6995(2) 0.5053(2) 0.0215(6) Uiso 1.000000
C31 C 1.1961(3) 0.6161(2) 0.5948(2) 0.0171(5) Uani 1.000000
H31 H 1.2592(3) 0.5674(2) 0.5733(2) 0.0206(6) Uiso 1.000000
C32 C 1.1285(2) 0.6092(2) 0.6676(2) 0.0147(4) Uani 1.000000
H32 H 1.1453(2) 0.5561(2) 0.6958(2) 0.0176(5) Uiso 1.000000
Cl2 Cl 0.97416(9) 1.07547(7) 0.76182(6) 0.0425(2) Uani 1.000000
Cl3 Cl 0.80687(8) 1.15134(7) 0.61565(7) 0.03650(17) Uani 1.000000
C41 C 0.9439(3) 1.0817(3) 0.6344(2) 0.0278(6) Uani 1.000000
H41a H 1.0313(3) 1.1268(3) 0.6377(2) 0.0334(7) Uiso 1.000000
H41b H 0.9187(3) 0.9997(3) 0.5680(2) 0.0334(7) Uiso 1.000000
S1 S 0.30082(6) 0.28949(5) 0.59356(5) 0.01763(13) Uani 1.000000
F1 F 0.4869(2) 0.18937(19) 0.6615(2) 0.0606(7) Uani 1.000000
F2 F 0.55187(19) 0.27651(19) 0.57651(16) 0.0440(5) Uani 1.000000
F3 F 0.55625(17) 0.37912(15) 0.74837(13) 0.0284(3) Uani 1.000000
O1 O 0.2412(2) 0.17856(17) 0.48696(17) 0.0275(4) Uani 1.000000
O2 O 0.3228(2) 0.39354(18) 0.58142(19) 0.0368(5) Uani 1.000000
O3 O 0.2457(2) 0.3018(3) 0.68167(19) 0.0450(6) Uani 1.000000
C42 C 0.4821(3) 0.2828(2) 0.6469(2) 0.0221(5) Uani 1.000000

loop_
_atom_site_aniso_label
_atom_site_aniso_U_11
_atom_site_aniso_U_22
_atom_site_aniso_U_33
_atom_site_aniso_U_12
_atom_site_aniso_U_13
_atom_site_aniso_U_23
Pd1 0.01145(10) 0.00578(9) 0.01045(9) 0.00242(6) 0.00541(6) 0.00291(7)
Cl1 0.0131(2) 0.0079(2) 0.0204(3) 0.00282(19) 0.0079(2) 0.0023(2)
P1 0.0121(3) 0.0084(2) 0.0098(3) 0.0027(2) 0.0048(2) 0.0040(2)
P2 0.0136(3) 0.0069(2) 0.0106(3) 0.0039(2) 0.0058(2) 0.0037(2)
C1 0.0135(10) 0.0100(10) 0.0120(10) 0.0036(8) 0.0065(9) 0.0060(8)
C2 0.0174(11) 0.0169(11) 0.0144(11) -0.0004(9) 0.0045(9) 0.0070(9)
C3 0.0224(13) 0.0237(13) 0.0248(13) -0.0019(10) 0.0099(11) 0.0123(11)
C4 0.0259(13) 0.0213(12) 0.0213(12) 0.0094(10) 0.0146(11) 0.0145(10)
C5 0.0232(12) 0.0183(11) 0.0130(11) 0.0099(10) 0.0077(10) 0.0097(9)
C6 0.0165(11) 0.0124(10) 0.0128(11) 0.0024(9) 0.0046(9) 0.0059(9)
C7 0.0163(11) 0.0096(10) 0.0118(10) 0.0040(8) 0.0039(9) 0.0046(9)
C8 0.0255(13) 0.0188(12) 0.0184(12) 0.0103(10) 0.0120(10) 0.0116(10)
C9 0.0402(16) 0.0226(13) 0.0247(14) 0.0148(12) 0.0140(12) 0.0177(11)
C10 0.0348(15) 0.0217(13) 0.0299(14) 0.0176(12) 0.0114(12) 0.0163(12)
C11 0.0277(14) 0.0213(13) 0.0292(14) 0.0147(11) 0.0143(12) 0.0126(11)
C12 0.0221(12) 0.0139(11) 0.0165(12) 0.0062(9) 0.0096(10) 0.0070(9)
C13 0.0159(11) 0.0093(10) 0.0142(11) 0.0033(8) 0.0061(9) 0.0034(9)
C14 0.0159(11) 0.0133(10) 0.0093(10) 0.0039(9) 0.0041(9) 0.0040(9)
C21 0.0152(11) 0.0118(10) 0.0144(11) 0.0039(8) 0.0077(9) 0.0073(9)
C22 0.0201(12) 0.0117(10) 0.0152(11) 0.0051(9) 0.0085(9) 0.0063(9)
C23 0.0193(12) 0.0215(12) 0.0162(12) 0.0064(10) 0.0067(10) 0.0109(10)
C24 0.0178(11) 0.0238(12) 0.0250(13) 0.0103(10) 0.0118(10) 0.0195(11)
C25 0.0195(12) 0.0143(11) 0.0243(13) 0.0065(9) 0.0115(10) 0.0131(10)
C26 0.0173(11) 0.0119(10) 0.0163(11) 0.0044(9) 0.0070(9) 0.0067(9)
C27 0.0154(11) 0.0084(9) 0.0088(10) 0.0020(8) 0.0045(8) 0.0029(8)
C28 0.0249(13) 0.0164(11) 0.0217(12) 0.0130(10) 0.0141(10) 0.0126(10)
C29 0.0346(14) 0.0198(12) 0.0241(13) 0.0142(11) 0.0169(11) 0.0170(11)
C30 0.0245(12) 0.0186(11) 0.0178(12) 0.0075(10) 0.0134(10) 0.0112(10)
C31 0.0219(12) 0.0172(11) 0.0173(12) 0.0108(10) 0.0112(10) 0.0090(10)
C32 0.0191(11) 0.0144(11) 0.0144(11) 0.0075(9) 0.0060(9) 0.0094(9)
Cl2 0.0553(5) 0.0261(3) 0.0249(4) 0.0055(3) -0.0100(3) 0.0092(3)
Cl3 0.0378(4) 0.0416(4) 0.0446(4) 0.0171(3) 0.0145(3) 0.0313(4)
C41 0.0277(14) 0.0228(13) 0.0263(14) 0.0067(11) 0.0068(12) 0.0082(11)
S1 0.0217(3) 0.0187(3) 0.0134(3) 0.0098(2) 0.0067(2) 0.0075(2)
F1 0.0387(11) 0.0392(11) 0.113(2) 0.0109(9) 0.0023(12) 0.0568(13)
F2 0.0282(9) 0.0573(12) 0.0302(9) 0.0063(9) 0.0161(8) 0.0072(9)
F3 0.0258(8) 0.0352(9) 0.0208(8) 0.0066(7) 0.0029(6) 0.0141(7)
O1 0.0266(10) 0.0177(9) 0.0248(10) 0.0032(8) 0.0069(8) 0.0016(8)
O2 0.0445(13) 0.0188(10) 0.0361(12) 0.0078(9) -0.0063(10) 0.0154(9)
O3 0.0288(11) 0.0825(19) 0.0258(11) 0.0133(12) 0.0150(9) 0.0262(12)
C42 0.0235(13) 0.0171(12) 0.0293(14) 0.0074(10) 0.0099(11) 0.0135(11)

loop_
_atom_type_symbol
_atom_type_scat_dispersion_real
_atom_type_scat_dispersion_imag
_atom_type_scat_Cromer_Mann_a1
_atom_type_scat_Cromer_Mann_a2
_atom_type_scat_Cromer_Mann_a3
_atom_type_scat_Cromer_Mann_a4
_atom_type_scat_Cromer_Mann_b1
_atom_type_scat_Cromer_Mann_b2
_atom_type_scat_Cromer_Mann_b3
_atom_type_scat_Cromer_Mann_b4
_atom_type_scat_Cromer_Mann_c
_atom_type_scat_source
_atom_type_scat_dispersion_source
C 0.01788 0.00908 2.31000 1.02000 1.58860 0.86500 20.84390 10.20750 0.56870 51.65120 0.21560 'International Tables Volume C Table 6.1.1.4 (pp. 500-502)' 'Brennan, Cowan, Rev. Sci. Instrum., 1992, 63, 850'
Cl 0.36457 0.70364 11.46040 7.19640 6.25560 1.64550 0.01040 1.16620 18.51940 47.77840 -9.55740 'International Tables Volume C Table 6.1.1.4 (pp. 500-502)' 'Brennan, Cowan, Rev. Sci. Instrum., 1992, 63, 850'
F 0.07327 0.05351 3.53920 2.64120 1.51700 1.02430 10.28250 4.29440 0.26150 26.14760 0.27760 'International Tables Volume C Table 6.1.1.4 (pp. 500-502)' 'Brennan, Cowan, Rev. Sci. Instrum., 1992, 63, 850'
H 0.00000 0.00000 0.49300 0.32291 0.14019 0.04081 10.51090 26.12570 3.14236 57.79970 0.00304 'International Tables Volume C Table 6.1.1.4 (pp. 500-502)' 'Brennan, Cowan, Rev. Sci. Instrum., 1992, 63, 850'
O 0.04960 0.03234 3.04850 2.28680 1.54630 0.86700 13.27710 5.70110 0.32390 32.90890 0.25080 'International Tables Volume C Table 6.1.1.4 (pp. 500-502)' 'Brennan, Cowan, Rev. Sci. Instrum., 1992, 63, 850'
P 0.29730 0.43501 6.43450 4.17910 1.78000 1.49080 1.90670 27.15700 0.52600 68.16450 1.11490 'International Tables Volume C Table 6.1.1.4 (pp. 500-502)' 'Brennan, Cowan, Rev. Sci. Instrum., 1992, 63, 850'
Pd 0.14122 3.94099 19.33190 15.50170 5.29537 0.60584 0.69866 7.98929 25.20520 76.89860 5.26593 'International Tables Volume C Table 6.1.1.4 (pp. 500-502)' 'Brennan, Cowan, Rev. Sci. Instrum., 1992, 63, 850'
S 0.33376 0.55840 6.90530 5.20340 1.43790 1.58630 1.46790 22.21510 0.25360 56.17200 0.86690 'International Tables Volume C Table 6.1.1.4 (pp. 500-502)' 'Brennan, Cowan, Rev. Sci. Instrum., 1992, 63, 850'

loop_
_geom_angle_atom_site_label_1
_geom_angle_atom_site_label_2
_geom_angle_atom_site_label_3
_geom_angle
_geom_angle_site_symmetry_1
_geom_angle_site_symmetry_3
_geom_angle_publ_flag
P1 Pd1 Cl1 178.38(2) . . ?
P1 Pd1 Cl1 91.661(19) . 2_777 ?
P2 Pd1 Cl1 174.967(19) . 2_777 ?
P2 Pd1 Cl1 96.039(19) . . ?
P2 Pd1 P1 84.80(2) . . ?
C1 P1 Pd1 109.62(8) . . ?
C7 P1 Pd1 113.64(8) . . ?
C7 P1 C1 108.34(10) . . ?
C14 P1 Pd1 108.29(8) . . ?
C14 P1 C1 107.65(10) . . ?
C14 P1 C7 109.13(10) . . ?
C13 P2 Pd1 109.31(7) . . ?
C21 P2 Pd1 115.36(7) . . ?
C21 P2 C13 104.72(10) . . ?
C27 P2 Pd1 110.47(7) . . ?
C27 P2 C13 107.74(10) . . ?
C27 P2 C21 108.85(10) . . ?
C2 C1 P1 119.85(17) . . ?
C6 C1 P1 120.03(17) . . ?
C6 C1 C2 120.1(2) . . ?
H2 C2 C1 120.19(13) . . ?
C3 C2 C1 119.6(2) . . ?
C3 C2 H2 120.19(15) . . ?
H3 C3 C2 119.89(15) . . ?
C4 C3 C2 120.2(2) . . ?
C4 C3 H3 119.89(14) . . ?
H4 C4 C3 119.83(14) . . ?
C5 C4 C3 120.3(2) . . ?
C5 C4 H4 119.83(14) . . ?
H5 C5 C4 120.00(14) . . ?
C6 C5 C4 120.0(2) . . ?
C6 C5 H5 120.00(14) . . ?
C5 C6 C1 119.7(2) . . ?
H6 C6 C1 120.15(13) . . ?
H6 C6 C5 120.15(14) . . ?
C8 C7 P1 118.16(17) . . ?
C12 C7 P1 121.62(18) . . ?
C12 C7 C8 120.1(2) . . ?
H8 C8 C7 120.08(14) . . ?
C9 C8 C7 119.8(2) . . ?
C9 C8 H8 120.08(15) . . ?
H9 C9 C8 120.08(15) . . ?
C10 C9 C8 119.8(2) . . ?
C10 C9 H9 120.08(15) . . ?
H10 C10 C9 119.73(15) . . ?
C11 C10 C9 120.5(2) . . ?
C11 C10 H10 119.73(15) . . ?
H11 C11 C10 120.00(15) . . ?
C12 C11 C10 120.0(2) . . ?
C12 C11 H11 120.00(15) . . ?
C11 C12 C7 119.6(2) . . ?
H12 C12 C7 120.19(14) . . ?
H12 C12 C11 120.19(15) . . ?
H13a C13 P2 109.64(7) . . ?
H13b C13 P2 109.64(7) . . ?
H13b C13 H13a 108.2 . . ?
C14 C13 P2 110.08(15) . . ?
C14 C13 H13a 109.64(12) . . ?
C14 C13 H13b 109.64(12) . . ?
C13 C14 P1 106.52(15) . . ?
H14a C14 P1 110.42(7) . . ?
H14a C14 C13 110.42(12) . . ?
H14b C14 P1 110.42(7) . . ?
H14b C14 C13 110.42(12) . . ?
H14b C14 H14a 108.6 . . ?
C22 C21 P2 120.66(17) . . ?
C26 C21 P2 119.90(18) . . ?
C26 C21 C22 119.4(2) . . ?
H22 C22 C21 119.92(13) . . ?
C23 C22 C21 120.2(2) . . ?
C23 C22 H22 119.92(14) . . ?
H23 C23 C22 119.92(14) . . ?
C24 C23 C22 120.2(2) . . ?
C24 C23 H23 119.92(14) . . ?
H24 C24 C23 120.03(14) . . ?
C25 C24 C23 119.9(2) . . ?
C25 C24 H24 120.03(14) . . ?
H25 C25 C24 119.77(14) . . ?
C26 C25 C24 120.5(2) . . ?
C26 C25 H25 119.77(14) . . ?
C25 C26 C21 119.9(2) . . ?
H26 C26 C21 120.07(14) . . ?
H26 C26 C25 120.07(14) . . ?
C28 C27 P2 117.80(17) . . ?
C32 C27 P2 122.25(17) . . ?
C32 C27 C28 119.9(2) . . ?
H28 C28 C27 120.07(13) . . ?
C29 C28 C27 119.9(2) . . ?
C29 C28 H28 120.07(14) . . ?
H29 C29 C28 119.83(14) . . ?
C30 C29 C28 120.3(2) . . ?
C30 C29 H29 119.83(14) . . ?
H30 C30 C29 120.09(14) . . ?
C31 C30 C29 119.8(2) . . ?
C31 C30 H30 120.09(14) . . ?
H31 C31 C30 119.79(14) . . ?
C32 C31 C30 120.4(2) . . ?
C32 C31 H31 119.79(13) . . ?
C31 C32 C27 119.6(2) . . ?
H32 C32 C27 120.20(13) . . ?
H32 C32 C31 120.20(13) . . ?
Cl3 C41 Cl2 110.92(16) . . ?
H41a C41 Cl2 109.45(10) . . ?
H41a C41 Cl3 109.45(10) . . ?
H41b C41 Cl2 109.45(9) . . ?
H41b C41 Cl3 109.45(10) . . ?
H41b C41 H41a 108.0 . . ?
O2 S1 O1 114.26(13) . . ?
O3 S1 O1 115.83(14) . . ?
O3 S1 O2 115.69(16) . . ?
C42 S1 O1 103.09(12) . . ?
C42 S1 O2 101.31(12) . . ?
C42 S1 O3 103.88(13) . . ?
F1 C42 S1 111.61(19) . . ?
F2 C42 S1 111.87(19) . . ?
F2 C42 F1 108.2(2) . . ?
F3 C42 S1 112.41(17) . . ?
F3 C42 F1 106.2(2) . . ?
F3 C42 F2 106.2(2) . . ?

loop_
_geom_bond_atom_site_label_1
_geom_bond_atom_site_label_2
_geom_bond_distance
_geom_bond_site_symmetry_2
_geom_bond_publ_flag
Pd1 Cl1 2.4014(5) . ?
Pd1 Cl1 2.4040(5) 2_777 ?
Pd1 P1 2.2257(6) . ?
Pd1 P2 2.2471(5) . ?
P1 C1 1.796(2) . ?
P1 C7 1.794(2) . ?
P1 C14 1.828(2) . ?
P2 C13 1.839(2) . ?
P2 C21 1.806(2) . ?
P2 C27 1.810(2) . ?
C1 C2 1.394(3) . ?
C1 C6 1.397(3) . ?
C2 H2 0.9500 . ?
C2 C3 1.385(3) . ?
C3 H3 0.9500 . ?
C3 C4 1.391(4) . ?
C4 H4 0.9500 . ?
C4 C5 1.383(4) . ?
C5 H5 0.9500 . ?
C5 C6 1.391(3) . ?
C6 H6 0.9500 . ?
C7 C8 1.399(3) . ?
C7 C12 1.396(3) . ?
C8 H8 0.9500 . ?
C8 C9 1.387(3) . ?
C9 H9 0.9500 . ?
C9 C10 1.389(4) . ?
C10 H10 0.9500 . ?
C10 C11 1.390(4) . ?
C11 H11 0.9500 . ?
C11 C12 1.389(3) . ?
C12 H12 0.9500 . ?
C13 H13a 0.9900 . ?
C13 H13b 0.9900 . ?
C13 C14 1.530(3) . ?
C14 H14a 0.9900 . ?
C14 H14b 0.9900 . ?
C21 C22 1.398(3) . ?
C21 C26 1.404(3) . ?
C22 H22 0.9500 . ?
C22 C23 1.389(3) . ?
C23 H23 0.9500 . ?
C23 C24 1.391(3) . ?
C24 H24 0.9500 . ?
C24 C25 1.389(4) . ?
C25 H25 0.9500 . ?
C25 C26 1.387(3) . ?
C26 H26 0.9500 . ?
C27 C28 1.397(3) . ?
C27 C32 1.394(3) . ?
C28 H28 0.9500 . ?
C28 C29 1.388(3) . ?
C29 H29 0.9500 . ?
C29 C30 1.385(3) . ?
C30 H30 0.9500 . ?
C30 C31 1.390(3) . ?
C31 H31 0.9500 . ?
C31 C32 1.390(3) . ?
C32 H32 0.9500 . ?
Cl2 C41 1.771(3) . ?
Cl3 C41 1.761(3) . ?
C41 H41a 0.9900 . ?
C41 H41b 0.9900 . ?
S1 O1 1.4359(19) . ?
S1 O2 1.444(2) . ?
S1 O3 1.427(2) . ?
S1 C42 1.826(3) . ?
F1 C42 1.327(3) . ?
F2 C42 1.327(3) . ?
F3 C42 1.336(3) . ?

loop_
_geom_torsion_atom_site_label_1
_geom_torsion_atom_site_label_2
_geom_torsion_atom_site_label_3
_geom_torsion_atom_site_label_4
_geom_torsion
_geom_torsion_site_symmetry_1
_geom_torsion_site_symmetry_2
_geom_torsion_site_symmetry_3
_geom_torsion_site_symmetry_4
_geom_torsion_publ_flag
P1 C1 C2 C3 -177.8(2) . . . . ?
P1 C1 C6 C5 177.88(17) . . . . ?
P1 C7 C8 C9 -178.0(2) . . . . ?
P1 C7 C12 C11 177.7(2) . . . . ?
P1 C14 C13 P2 -46.77(13) . . . . ?
P2 C21 C22 C23 178.48(18) . . . . ?
P2 C21 C26 C25 -178.90(17) . . . . ?
P2 C27 C28 C29 -178.73(19) . . . . ?
P2 C27 C32 C31 179.18(19) . . . . ?
C1 C2 C3 C4 -0.2(3) . . . . ?
C1 C6 C5 C4 0.0(3) . . . . ?
C2 C3 C4 C5 -0.7(3) . . . . ?
C3 C4 C5 C6 0.8(3) . . . . ?
C7 C8 C9 C10 0.5(3) . . . . ?
C7 C12 C11 C10 -0.2(3) . . . . ?
C8 C9 C10 C11 0.3(3) . . . . ?
C9 C10 C11 C12 -0.5(3) . . . . ?
C21 C22 C23 C24 0.2(3) . . . . ?
C21 C26 C25 C24 0.6(3) . . . . ?
C22 C23 C24 C25 -0.1(3) . . . . ?
C23 C24 C25 C26 -0.3(3) . . . . ?
C27 C28 C29 C30 -1.1(3) . . . . ?
C27 C32 C31 C30 0.1(3) . . . . ?
C28 C29 C30 C31 2.2(3) . . . . ?
C29 C30 C31 C32 -1.6(3) . . . . ?
